data_2010600
loop_
_publ_author_name
'Parsons, Simon'
'Smith, Andrew G.'
'Tasker, Peter A.'
'White, David J.'

_publ_section_title
;
 Acetone-4-methylthiosemicarbazone at 220K
;
_journal_issue 2
_journal_name_full 'Acta Crystallographica Section C'
_journal_page_first 237
_journal_page_last 238
_journal_paper_doi 10.1107/S0108270199014559
_journal_volume 56
_journal_year 2000
_chemical_formula_sum 'C5 H11 N3 S'
_chemical_formula_weight 145.23
_chemical_name_systematic
;
 ?
;
_space_group_IT_number 14
_symmetry_cell_setting monoclinic
_symmetry_space_group_name_Hall '-P 2ybc'
_symmetry_space_group_name_H-M 'P 1 21/c 1'
_audit_creation_method SHELXL-97
_cell_angle_alpha 90.00
_cell_angle_beta 103.43(3)
_cell_angle_gamma 90.00
_cell_formula_units_Z 4
_cell_length_a 7.067(4)
_cell_length_b 9.783(5)
_cell_length_c 11.440(6)
_cell_measurement_reflns_used 31
_cell_measurement_temperature 220(2)
_cell_measurement_theta_max 22
_cell_measurement_theta_min 20
_cell_volume 769.3(7)
_computing_cell_refinement DIF4
_computing_data_collection 'DIF4 (Stoe & Cie, 1990a)'
_computing_data_reduction 'REDU4 (Stoe & Cie, 1990b)'
_computing_molecular_graphics 'SHELXTL (Sheldrick, 1994)'
_computing_structure_refinement 'SHELXL97 (Sheldrick, 1997a)'
_computing_structure_solution 'SHELXS97 (Sheldrick, 1997b)'
_diffrn_ambient_temperature 220(2)
_diffrn_measured_fraction_theta_full .925
_diffrn_measured_fraction_theta_max .925
_diffrn_measurement_device_type
;
Stoe Stadi-4 diffractometer equipped with an Oxford Cryosystems open
flow cryostat device.
;
_diffrn_measurement_method \w-\q
_diffrn_radiation_monochromator graphite
_diffrn_radiation_source 'fine-focus sealed tube'
_diffrn_radiation_type CuK\a
_diffrn_radiation_wavelength 1.54178
_diffrn_reflns_av_R_equivalents .0132
_diffrn_reflns_av_sigmaI/netI .0190
_diffrn_reflns_limit_h_max 8
_diffrn_reflns_limit_h_min -7
_diffrn_reflns_limit_k_max 11
_diffrn_reflns_limit_k_min -7
_diffrn_reflns_limit_l_max 13
_diffrn_reflns_limit_l_min -12
_diffrn_reflns_number 2687
_diffrn_reflns_theta_full 69.93
_diffrn_reflns_theta_max 69.93
_diffrn_reflns_theta_min 6.02
_diffrn_standards_decay_% +/-1
_diffrn_standards_interval_time 60
_diffrn_standards_number 3
_exptl_absorpt_coefficient_mu 3.092
_exptl_absorpt_correction_T_max .658
_exptl_absorpt_correction_T_min .302
_exptl_absorpt_correction_type 'Optimised numerical'
_exptl_absorpt_process_details
;
A numerical absorption was performed by Gaussian integration after
refinement of the crystal form and dimensions against a set of psi-scans
(X-shape; Stoe & Cie, 1997).
;
_exptl_crystal_colour Colourless
_exptl_crystal_density_diffrn 1.254
_exptl_crystal_density_meas ?
_exptl_crystal_density_method 'not measured'
_exptl_crystal_description 'plate developed in (001)'
_exptl_crystal_F_000 312
_exptl_crystal_size_max .42
_exptl_crystal_size_mid .31
_exptl_crystal_size_min .12
_refine_diff_density_max .300
_refine_diff_density_min -.401
_refine_ls_extinction_coef .0144(15)
_refine_ls_extinction_method 'SHELXL97 (Sheldrick, 1997a)'
_refine_ls_goodness_of_fit_ref 1.055
_refine_ls_hydrogen_treatment mixed
_refine_ls_matrix_type full
_refine_ls_number_parameters 94
_refine_ls_number_reflns 1348
_refine_ls_number_restraints 0
_refine_ls_restrained_S_all 1.055
_refine_ls_R_factor_all .0495
_refine_ls_R_factor_gt .0431
_refine_ls_shift/su_max .018
_refine_ls_shift/su_mean .000
_refine_ls_structure_factor_coef Fsqd
_refine_ls_weighting_details 'calc w = 1/[\s^2^(Fo^2^)+(0.0622P)^2^+0.7050P] where P=(Fo^2^+2Fc^2^)/3'
_refine_ls_weighting_scheme calc
_refine_ls_wR_factor_ref .1221
_reflns_number_gt 1181
_reflns_number_total 1348
_reflns_threshold_expression I>2\s(I)
_cod_data_source_file bm1372.cif
_cod_data_source_block I
_cod_depositor_comments
;
The following automatic conversions were performed:
'_symmetry_cell_setting' value 'Monoclinic' changed to 'monoclinic'
according to '/home/saulius/struct/CIF-dictionaries/cif_core.dic'
dictionary named 'cif_core.dic' version 2.4.1 from 2010-06-29.

Automatic conversion script
Id: cif_fix_enum 1527 2010-12-29 10:47:43Z saulius 

The following automatic conversions were performed:

'_symmetry_cell_setting' value 'Monoclinic' changed to 'monoclinic'
according to /home/saulius/struct/CIF-dictionaries/cif_core.dic
dictionary named 'cif_core.dic' version 2.4.1 from 2010-06-29.

Automatic conversion script
Id: cif_fix_values 1715 2011-07-08 13:25:40Z adriana 

The following automatic conversions were performed:

'_exptl_crystal_density_meas' value 'Not measured' was changed to '?'
- the value is perceived as not measured.

Automatic conversion script
Id: cif_fix_values 3008 2015-01-20 13:52:24Z robertas 
;
_cod_original_sg_symbol_H-M 'P 21/c'
_cod_database_code 2010600
_cod_database_fobs_code 2010600

loop_
_symmetry_equiv_pos_as_xyz
'x, y, z'
'-x, y+1/2, -z+1/2'
'-x, -y, -z'
'x, -y-1/2, z-1/2'

loop_
_atom_site_label
_atom_site_fract_x
_atom_site_fract_y
_atom_site_fract_z
_atom_site_U_iso_or_equiv
_atom_site_adp_type
_atom_site_calc_flag
_atom_site_refinement_flags
_atom_site_occupancy
_atom_site_disorder_assembly
_atom_site_disorder_group
_atom_site_type_symbol
S1 .26869(10) .14281(6) .64775(5) .0360(3) Uani d . 1 . . S
C1 .2538(3) .2408(2) .5243(2) .0290(6) Uani d . 1 . . C
N1 .2563(3) .3793(2) .53596(19) .0332(5) Uani d . 1 . . N
H1 .270(4) .415(3) .603(3) .036(8) Uiso d . 1 . . H
N2 .2411(3) .4609(2) .43562(18) .0306(5) Uani d . 1 . . N
C3 .2443(3) .5906(2) .4509(2) .0288(6) Uani d . 1 . . C
C31 .2621(4) .6599(3) .5697(2) .0402(7) Uani d . 1 . . C
H31A .2545 .7581 .5580 .060 Uiso calc R 1 . . H
H31B .3861 .6365 .6227 .060 Uiso calc R 1 . . H
H31C .1572 .6300 .6053 .060 Uiso calc R 1 . . H
C32 .2273(4) .6770(3) .3415(2) .0365(6) Uani d . 1 . . C
H32A .3421 .7340 .3506 .055 Uiso calc R 1 . . H
H32B .1127 .7345 .3311 .055 Uiso calc R 1 . . H
H32C .2159 .6187 .2716 .055 Uiso calc R 1 . . H
N4 .2394(3) .1933(2) .41414(19) .0335(5) Uani d . 1 . . N
H4 .247(4) .255(3) .363(2) .027(7) Uiso d . 1 . . H
C41 .2341(5) .0490(3) .3840(3) .0428(7) Uani d . 1 . . C
H41A .3637 .0107 .4099 .064 Uiso calc R 1 . . H
H41B .1889 .0381 .2977 .064 Uiso calc R 1 . . H
H41C .1463 .0019 .4241 .064 Uiso calc R 1 . . H

loop_
_atom_site_aniso_label
_atom_site_aniso_U_11
_atom_site_aniso_U_22
_atom_site_aniso_U_33
_atom_site_aniso_U_12
_atom_site_aniso_U_13
_atom_site_aniso_U_23
S1 .0502(5) .0286(4) .0314(4) .0003(3) .0141(3) .0064(2)
C1 .0300(14) .0261(12) .0318(12) .0002(9) .0090(9) .0000(9)
N1 .0514(15) .0223(10) .0269(11) -.0003(9) .0115(9) .0003(8)
N2 .0416(13) .0240(10) .0273(10) -.0004(8) .0103(9) .0014(8)
C3 .0298(14) .0243(12) .0324(12) -.0010(9) .0076(10) .0000(9)
C31 .0527(19) .0291(14) .0385(14) -.0016(11) .0102(12) -.0068(11)
C32 .0479(17) .0243(12) .0377(14) -.0007(11) .0108(12) .0026(10)
N4 .0496(14) .0217(10) .0314(11) -.0007(9) .0139(9) .0011(9)
C41 .062(2) .0254(14) .0422(14) .0016(12) .0140(13) -.0060(11)

loop_
_atom_type_symbol
_atom_type_description
_atom_type_scat_dispersion_real
_atom_type_scat_dispersion_imag
_atom_type_scat_source
C C .0181 .0091 'International Tables Vol C Tables 4.2.6.8 and 6.1.1.4'
H H .0000 .0000 'International Tables Vol C Tables 4.2.6.8 and 6.1.1.4'
N N .0311 .0180 'International Tables Vol C Tables 4.2.6.8 and 6.1.1.4'
S S .3331 .5567 'International Tables Vol C Tables 4.2.6.8 and 6.1.1.4'

loop_
_geom_angle_atom_site_label_1
_geom_angle_atom_site_label_2
_geom_angle_atom_site_label_3
_geom_angle
_geom_angle_publ_flag
N4 C1 N1 116.0(2) yes
N4 C1 S1 124.93(19) yes
N1 C1 S1 119.08(18) yes
C1 N1 N2 119.8(2) yes
C3 N2 N1 117.6(2) yes
N2 C3 C32 116.8(2) yes
N2 C3 C31 124.6(2) yes
C32 C3 C31 118.6(2) yes
C1 N4 C41 124.0(2) yes

loop_
_geom_bond_atom_site_label_1
_geom_bond_atom_site_label_2
_geom_bond_site_symmetry_2
_geom_bond_distance
_geom_bond_publ_flag
S1 C1 . 1.689(2) yes
C1 N4 . 1.325(3) yes
C1 N1 . 1.361(3) yes
N1 N2 . 1.382(3) yes
N2 C3 . 1.281(3) yes
C3 C32 . 1.492(3) yes
C3 C31 . 1.497(3) yes
N4 C41 . 1.451(3) yes

loop_
_cod_related_entry_id
_cod_related_entry_database
_cod_related_entry_code
1 ChemSpider 10302189
